data_8106007
loop_
_publ_author_name
'Sun, Tao'
'Li, Ke'

_publ_section_title
;
 Crystal structure of
 poly[diaqua-(\m4-4-(3,5-dicarboxy-\k1O-phenoxy)phthalato-\k3O:O&#x2032;:O&#x2032;)cadmium(II)],
 C16H12CdO11
;
_journal_issue 6
_journal_name_full 'Zeitschrift f\"ur Kristallographie - New Crystal Structures'
_journal_page_first 1283
_journal_page_last 1284
_journal_paper_doi 10.1515/ncrs-2019-0407
_journal_volume 234
_journal_year 2019
_chemical_formula_moiety 'C16 H12 Cd O11'
_chemical_formula_sum 'C16 H12 Cd O11'
_chemical_formula_weight 492.66
_space_group_crystal_system monoclinic
_space_group_IT_number 14
_space_group_name_Hall '-P 2ybc'
_space_group_name_H-M_alt 'P 1 21/c 1'
_atom_sites_solution_hydrogens geom
_atom_sites_solution_primary dual
_atom_sites_solution_secondary difmap
_cell_angle_alpha 90.00
_cell_angle_beta 109.802(5)
_cell_angle_gamma 90.00
_cell_formula_units_Z 4
_cell_length_a 14.6977(6)
_cell_length_b 5.9706(2)
_cell_length_c 20.7220(10)
_cell_measurement_reflns_used 7113
_cell_measurement_temperature 293(2)
_cell_measurement_theta_max 27.2280
_cell_measurement_theta_min 3.9740
_cell_volume 1710.91(13)
_computing_cell_refinement 'CrysAlisPro 1.171.39.46 (Rigaku OD, 2018)'
_computing_data_collection 'CrysAlisPro 1.171.39.46 (Rigaku OD, 2018)'
_computing_data_reduction 'CrysAlisPro 1.171.39.46 (Rigaku OD, 2018)'
_computing_molecular_graphics 'Olex2 (Dolomanov et al., 2009)'
_computing_publication_material 'Olex2 (Dolomanov et al., 2009)'
_computing_structure_refinement 'XL (Sheldrick, 2008)'
_computing_structure_solution 'ShelXT (Sheldrick, 2015)'
_diffrn_ambient_temperature 293(2)
_diffrn_detector 'CCD plate'
_diffrn_detector_area_resol_mean 8.0584
_diffrn_detector_type EosS2
_diffrn_measured_fraction_theta_full 0.998
_diffrn_measured_fraction_theta_max 0.998
_diffrn_measurement_details
;
List of Runs (angles in degrees, time in seconds):

  # Type    Start    End  Width  t~exp~   \w     \q     \k     \f   Frames
--------------------------------------------------------------------------
  1  \w    -41.00  54.00   1.00   20.00    --  -13.80  77.00 -60.00   95
  2  \w    -20.00  25.00   1.00   20.00    --  -13.80 -99.00   0.00   45
  3  \w    -20.00  25.00   1.00   20.00    --  -13.80 -99.00-180.00   45
  4  \w    -20.00  54.00   1.00   20.00    --   14.82 -99.00  30.00   74
  5  \w     -2.00  82.00   1.00   20.00    --   14.82  57.00-120.00   84
  6  \w     -4.00  84.00   1.00   20.00    --   14.82  38.00-150.00   88
  7  \w    -57.00  44.00   1.00   20.00    --   14.82 -19.00  30.00  101
  8  \w    -86.00 -61.00   1.00   20.00    --  -13.80-178.00  90.00   25
;
_diffrn_measurement_device 'four-circle diffractometer'
_diffrn_measurement_device_type 'SuperNova, Single source at offset/far, EosS2'
_diffrn_measurement_method '\w scans'
_diffrn_orient_matrix_type 'CrysAlisPro convention (1999,Acta A55,543-557)'
_diffrn_orient_matrix_UB_11 -0.0356962000
_diffrn_orient_matrix_UB_12 0.0129013000
_diffrn_orient_matrix_UB_13 0.0157686000
_diffrn_orient_matrix_UB_21 -0.0359195000
_diffrn_orient_matrix_UB_22 0.0139670000
_diffrn_orient_matrix_UB_23 -0.0327131000
_diffrn_orient_matrix_UB_31 -0.0082320000
_diffrn_orient_matrix_UB_32 -0.1171832000
_diffrn_orient_matrix_UB_33 -0.0021759000
_diffrn_radiation_monochromator mirror
_diffrn_radiation_probe x-ray
_diffrn_radiation_type MoK\a
_diffrn_radiation_wavelength 0.71073
_diffrn_reflns_av_R_equivalents 0.0521
_diffrn_reflns_av_unetI/netI 0.0401
_diffrn_reflns_limit_h_max 16
_diffrn_reflns_limit_h_min -17
_diffrn_reflns_limit_k_max 7
_diffrn_reflns_limit_k_min -6
_diffrn_reflns_limit_l_max 25
_diffrn_reflns_limit_l_min -24
_diffrn_reflns_number 18198
_diffrn_reflns_theta_full 25.50
_diffrn_reflns_theta_max 25.50
_diffrn_reflns_theta_min 3.57
_diffrn_source 'micro-focus sealed X-ray tube'
_diffrn_source_type 'SuperNova (Mo) X-ray Source'
_exptl_absorpt_coefficient_mu 1.339
_exptl_absorpt_correction_T_max 1.00000
_exptl_absorpt_correction_T_min 0.41758
_exptl_absorpt_correction_type multi-scan
_exptl_absorpt_process_details
;
CrysAlisPro 1.171.39.46 (Rigaku Oxford Diffraction, 2018)
Empirical absorption correction using spherical harmonics,
 implemented in SCALE3 ABSPACK scaling algorithm.
;
_exptl_crystal_density_diffrn 1.913
_exptl_crystal_density_method 'not measured'
_exptl_crystal_F_000 976
_exptl_crystal_size_max 0.42
_exptl_crystal_size_mid 0.32
_exptl_crystal_size_min 0.26
_refine_diff_density_max 0.966
_refine_diff_density_min -1.112
_refine_diff_density_rms 0.120
_refine_ls_extinction_method none
_refine_ls_goodness_of_fit_ref 1.196
_refine_ls_hydrogen_treatment constr
_refine_ls_matrix_type full
_refine_ls_number_parameters 257
_refine_ls_number_reflns 3178
_refine_ls_number_restraints 0
_refine_ls_restrained_S_all 1.196
_refine_ls_R_factor_all 0.0513
_refine_ls_R_factor_gt 0.0456
_refine_ls_shift/su_max 0.000
_refine_ls_shift/su_mean 0.000
_refine_ls_structure_factor_coef Fsqd
_refine_ls_weighting_details 'calc w=1/[\s^2^(Fo^2^)+(0.1000P)^2^+0.0000P] where P=(Fo^2^+2Fc^2^)/3'
_refine_ls_weighting_scheme calc
_refine_ls_wR_factor_gt 0.1541
_refine_ls_wR_factor_ref 0.1583
_reflns_number_gt 2916
_reflns_number_total 3178
_reflns_threshold_expression >2sigma(I)
_cod_data_source_file suppl_ncrs-2019-0407_suppl.cif
_cod_data_source_block s3
_cod_database_code 8106007
_chemical_oxdiff_formula 'C H N O CD'
_reflns_odcompleteness_completeness 99.65
_reflns_odcompleteness_iscentric 1
_reflns_odcompleteness_theta 25.30
_olex2_refinement_description
;
1. Fixed Uiso
 At 1.2 times of:
  All C(H) groups
 At 1.5 times of:
  All O(H) groups, All O(H,H) groups
2.a Rotating group:
 O1(H1A,H1B), O2(H2A,H2B)
2.b Aromatic/amide H refined with riding coordinates:
 C3(H3), C4(H4), C6(H6), C10(H10), C12(H12), C14(H14)
2.c Idealised tetrahedral OH refined as rotating group:
 O8(H8), O11(H11)
;
_olex2_submission_special_instructions 'No special instructions were received'
_oxdiff_exptl_absorpt_empirical_details
;
Empirical correction (ABSPACK) includes:
- Absorption correction using spherical harmonics
- Frame scaling
;
_oxdiff_exptl_absorpt_empirical_full_max 2.377
_oxdiff_exptl_absorpt_empirical_full_min 0.469

loop_
_space_group_symop_id
_space_group_symop_operation_xyz
1 'x, y, z'
2 '-x, y+1/2, -z+1/2'
3 '-x, -y, -z'
4 'x, -y-1/2, z-1/2'

loop_
_atom_site_label
_atom_site_type_symbol
_atom_site_fract_x
_atom_site_fract_y
_atom_site_fract_z
_atom_site_U_iso_or_equiv
_atom_site_adp_type
_atom_site_occupancy
_atom_site_calc_flag
_atom_site_disorder_assembly
_atom_site_disorder_group
_atom_site_refinement_flags_posn
Cd1 Cd 0.07442(3) 0.05569(6) 0.590967(19) 0.0217(2) Uani 1 d . . .
O1 O 0.0404(3) 0.2665(7) 0.6729(2) 0.0381(10) Uani 1 d . . .
H1A H 0.0594 0.1977 0.7125 0.057 Uiso 1 d . . GR
H1B H -0.0220 0.2779 0.6633 0.057 Uiso 1 d . . GR
O2 O -0.0064(3) -0.2622(7) 0.6020(2) 0.0359(10) Uani 1 d . . .
H2A H 0.0338 -0.3720 0.6178 0.054 Uiso 1 d . . GR
H2B H -0.0426 -0.3094 0.5619 0.054 Uiso 1 d . . GR
O3 O 0.2155(3) 0.2564(7) 0.6226(2) 0.0363(10) Uani 1 d . . .
O4 O 0.1131(3) 0.4061(6) 0.5318(2) 0.0353(11) Uani 1 d . . .
O5 O 0.1391(3) 0.7247(7) 0.41855(19) 0.0296(9) Uani 1 d . . .
O6 O 0.0794(2) 0.8885(6) 0.49060(19) 0.0189(8) Uani 1 d . . .
O7 O 0.4668(3) 1.0787(6) 0.5822(2) 0.0284(10) Uani 1 d . . .
O8 O 0.6795(3) 1.5397(6) 0.7724(3) 0.0355(11) Uani 1 d . . .
H8 H 0.7067 1.6253 0.8040 0.053 Uiso 1 calc . . GR
O9 O 0.8182(3) 1.3466(7) 0.8137(2) 0.0336(10) Uani 1 d . . .
O10 O 0.8578(3) 0.6499(9) 0.6915(2) 0.0460(12) Uani 1 d . . .
O11 O 0.7450(3) 0.5875(8) 0.5895(2) 0.0415(12) Uani 1 d . . .
H11 H 0.7755 0.4710 0.5917 0.062 Uiso 1 calc . . GR
C1 C 0.1933(4) 0.4061(8) 0.5768(3) 0.0208(12) Uani 1 d . . .
C2 C 0.2660(4) 0.5838(8) 0.5789(3) 0.0178(11) Uani 1 d . . .
C3 C 0.3582(4) 0.5740(9) 0.6273(3) 0.0252(13) Uani 1 d . . .
H3 H 0.3738 0.4557 0.6583 0.030 Uiso 1 calc . . R
C4 C 0.4273(4) 0.7333(9) 0.6309(3) 0.0272(12) Uani 1 d . . .
H4 H 0.4885 0.7242 0.6641 0.033 Uiso 1 calc . . R
C5 C 0.4039(4) 0.9080(8) 0.5841(3) 0.0203(11) Uani 1 d . . .
C6 C 0.3126(4) 0.9237(8) 0.5359(3) 0.0193(11) Uani 1 d . . .
H6 H 0.2975 1.0433 0.5053 0.023 Uiso 1 calc . . R
C7 C 0.2432(3) 0.7636(8) 0.5325(2) 0.0160(10) Uani 1 d . . .
C8 C 0.1462(3) 0.7896(8) 0.4770(3) 0.0169(10) Uani 1 d . . .
C9 C 0.5630(4) 1.0607(8) 0.6236(3) 0.0256(13) Uani 1 d . . .
C10 C 0.6215(4) 0.8939(10) 0.6122(3) 0.0273(13) Uani 1 d . . .
H10 H 0.5972 0.7921 0.5765 0.033 Uiso 1 calc . . R
C11 C 0.7174(4) 0.8821(10) 0.6553(3) 0.0216(11) Uani 1 d . . .
C12 C 0.7536(4) 1.0367(9) 0.7082(3) 0.0241(12) Uani 1 d . . .
H12 H 0.8170 1.0248 0.7382 0.029 Uiso 1 calc . . R
C13 C 0.6954(4) 1.2063(9) 0.7158(3) 0.0239(12) Uani 1 d . . .
C14 C 0.5989(4) 1.2160(9) 0.6747(3) 0.0250(12) Uani 1 d . . .
H14 H 0.5588 1.3269 0.6818 0.030 Uiso 1 calc . . R
C15 C 0.7375(4) 1.3724(9) 0.7725(3) 0.0241(12) Uani 1 d . . .
C16 C 0.7815(4) 0.6991(10) 0.6472(3) 0.0295(13) Uani 1 d . . .

loop_
_atom_site_aniso_label
_atom_site_aniso_U_11
_atom_site_aniso_U_22
_atom_site_aniso_U_33
_atom_site_aniso_U_23
_atom_site_aniso_U_13
_atom_site_aniso_U_12
Cd1 0.0188(3) 0.0235(3) 0.0187(3) 0.00045(15) 0.0009(2) -0.00169(13)
O1 0.026(2) 0.053(3) 0.029(2) -0.005(2) 0.0021(18) 0.0074(19)
O2 0.039(2) 0.033(2) 0.029(2) 0.0007(19) 0.0021(19) -0.0102(18)
O3 0.027(2) 0.034(2) 0.037(2) 0.016(2) -0.0023(19) -0.0077(17)
O4 0.018(2) 0.029(2) 0.044(3) 0.007(2) -0.008(2) -0.0081(16)
O5 0.0210(19) 0.041(2) 0.021(2) -0.0067(18) -0.0003(16) 0.0099(17)
O6 0.0130(17) 0.0214(17) 0.0211(19) -0.0034(16) 0.0042(15) 0.0035(14)
O7 0.0134(18) 0.023(2) 0.039(3) 0.0045(17) -0.0032(18) -0.0053(14)
O8 0.031(2) 0.028(2) 0.037(3) -0.0110(19) -0.001(2) 0.0056(17)
O9 0.024(2) 0.035(2) 0.031(2) -0.0107(19) -0.0047(18) 0.0008(17)
O10 0.030(2) 0.060(3) 0.037(3) -0.018(2) -0.003(2) 0.018(2)
O11 0.033(2) 0.048(3) 0.037(3) -0.023(2) 0.003(2) 0.015(2)
C1 0.023(3) 0.015(2) 0.024(3) 0.000(2) 0.008(2) 0.001(2)
C2 0.016(3) 0.019(2) 0.019(3) -0.002(2) 0.006(2) 0.0023(18)
C3 0.020(3) 0.025(3) 0.024(3) 0.005(2) -0.001(2) 0.004(2)
C4 0.014(2) 0.033(3) 0.026(3) 0.002(3) -0.004(2) 0.002(2)
C5 0.013(2) 0.019(2) 0.027(3) -0.007(2) 0.004(2) -0.0024(19)
C6 0.014(2) 0.020(2) 0.021(3) -0.001(2) 0.001(2) 0.0045(18)
C7 0.011(2) 0.018(2) 0.019(3) 0.001(2) 0.005(2) 0.0046(18)
C8 0.017(2) 0.010(2) 0.022(3) -0.001(2) 0.003(2) -0.0005(18)
C9 0.010(3) 0.030(3) 0.029(3) 0.001(2) -0.004(2) -0.0036(19)
C10 0.018(3) 0.030(3) 0.029(3) -0.011(3) 0.002(2) -0.008(2)
C11 0.014(2) 0.031(3) 0.016(3) -0.002(2) 0.001(2) 0.004(2)
C12 0.014(3) 0.033(3) 0.022(3) -0.001(2) 0.002(2) -0.004(2)
C13 0.017(3) 0.025(3) 0.026(3) 0.000(2) 0.002(2) -0.006(2)
C14 0.016(3) 0.025(3) 0.029(3) -0.002(2) 0.002(2) 0.002(2)
C15 0.015(3) 0.024(3) 0.028(3) -0.003(2) 0.002(2) 0.002(2)
C16 0.024(3) 0.040(3) 0.025(3) -0.002(3) 0.008(3) 0.003(2)

loop_
_atom_type_symbol
_atom_type_description
_atom_type_scat_dispersion_real
_atom_type_scat_dispersion_imag
_atom_type_scat_source
C C 0.0033 0.0016 'International Tables Vol C Tables 4.2.6.8 and 6.1.1.4'
Cd Cd -0.8075 1.2024 'International Tables Vol C Tables 4.2.6.8 and 6.1.1.4'
O O 0.0106 0.0060 'International Tables Vol C Tables 4.2.6.8 and 6.1.1.4'
H H 0.0000 0.0000 'International Tables Vol C Tables 4.2.6.8 and 6.1.1.4'

loop_
_geom_angle_atom_site_label_1
_geom_angle_atom_site_label_2
_geom_angle_atom_site_label_3
_geom_angle
_geom_angle_site_symmetry_1
_geom_angle_site_symmetry_3
O1 Cd1 O4 92.60(16) . .
O1 Cd1 O6 166.79(13) . 1_545
O1 Cd1 O6 93.26(13) . 3_566
O1 Cd1 O9 85.67(15) . 2_636
O2 Cd1 O1 97.44(16) . .
O2 Cd1 O4 157.36(14) . .
O2 Cd1 O6 84.76(14) . 1_545
O2 Cd1 O6 77.51(14) . 3_566
O2 Cd1 O9 73.00(14) . 2_636
O3 Cd1 O1 84.52(16) . .
O3 Cd1 O2 148.71(14) . .
O3 Cd1 O4 52.34(13) . .
O3 Cd1 O6 133.71(13) . 3_566
O3 Cd1 O6 100.39(14) . 1_545
O3 Cd1 O9 76.04(14) . 2_636
O6 Cd1 O4 81.72(12) 3_566 .
O6 Cd1 O4 81.06(14) 1_545 .
O6 Cd1 O6 74.44(13) 1_545 3_566
O6 Cd1 O9 107.37(14) 1_545 2_636
O6 Cd1 O9 150.07(13) 3_566 2_636
O9 Cd1 O4 128.21(13) 2_636 .
C1 O3 Cd1 100.2(3) . .
C1 O4 Cd1 87.0(3) . .
Cd1 O6 Cd1 105.56(13) 1_565 3_566
C8 O6 Cd1 122.8(3) . 3_566
C8 O6 Cd1 131.6(3) . 1_565
C5 O7 C9 118.4(4) . .
C15 O9 Cd1 136.2(4) . 2_666
O3 C1 C2 118.7(5) . .
O4 C1 O3 120.4(5) . .
O4 C1 C2 120.9(5) . .
C3 C2 C1 120.3(5) . .
C3 C2 C7 118.4(5) . .
C7 C2 C1 121.3(4) . .
C4 C3 C2 122.2(5) . .
C3 C4 C5 118.6(5) . .
O7 C5 C4 124.3(5) . .
C6 C5 O7 115.1(5) . .
C6 C5 C4 120.6(5) . .
C5 C6 C7 120.7(5) . .
C2 C7 C8 123.1(4) . .
C6 C7 C2 119.5(4) . .
C6 C7 C8 117.4(4) . .
O5 C8 O6 123.4(4) . .
O5 C8 C7 117.2(4) . .
O6 C8 C7 119.2(4) . .
C10 C9 O7 120.7(5) . .
C14 C9 O7 118.1(5) . .
C14 C9 C10 121.2(5) . .
C9 C10 C11 118.6(5) . .
C10 C11 C12 120.4(5) . .
C10 C11 C16 120.4(5) . .
C12 C11 C16 119.2(5) . .
C13 C12 C11 119.6(5) . .
C12 C13 C14 120.7(5) . .
C12 C13 C15 118.1(5) . .
C14 C13 C15 121.2(5) . .
C9 C14 C13 119.5(5) . .
O8 C15 C13 114.0(4) . .
O9 C15 O8 125.2(5) . .
O9 C15 C13 120.8(5) . .
O10 C16 O11 123.4(5) . .
O10 C16 C11 123.1(5) . .
O11 C16 C11 113.4(5) . .

loop_
_geom_bond_atom_site_label_1
_geom_bond_atom_site_label_2
_geom_bond_distance
_geom_bond_site_symmetry_2
Cd1 O1 2.301(4) .
Cd1 O2 2.291(4) .
Cd1 O3 2.290(4) .
Cd1 O4 2.584(4) .
Cd1 O6 2.343(3) 3_566
Cd1 O6 2.331(4) 1_545
Cd1 O9 2.416(4) 2_636
O3 C1 1.264(6) .
O4 C1 1.232(6) .
O5 C8 1.242(6) .
O6 Cd1 2.343(3) 3_566
O6 Cd1 2.331(4) 1_565
O6 C8 1.256(6) .
O7 C5 1.386(6) .
O7 C9 1.388(6) .
O8 C15 1.313(7) .
O9 Cd1 2.416(4) 2_666
O9 C15 1.214(6) .
O10 C16 1.221(7) .
O11 C16 1.314(7) .
C1 C2 1.496(7) .
C2 C3 1.387(8) .
C2 C7 1.405(7) .
C3 C4 1.375(8) .
C4 C5 1.387(8) .
C5 C6 1.377(7) .
C6 C7 1.382(7) .
C7 C8 1.505(6) .
C9 C10 1.387(8) .
C9 C14 1.372(8) .
C10 C11 1.392(7) .
C11 C12 1.394(8) .
C11 C16 1.489(8) .
C12 C13 1.369(8) .
C13 C14 1.386(7) .
C13 C15 1.501(8) .

loop_
_geom_torsion_atom_site_label_1
_geom_torsion_atom_site_label_2
_geom_torsion_atom_site_label_3
_geom_torsion_atom_site_label_4
_geom_torsion
_geom_torsion_site_symmetry_1
_geom_torsion_site_symmetry_2
_geom_torsion_site_symmetry_3
_geom_torsion_site_symmetry_4
Cd1 O3 C1 O4 -1.1(6) . . . .
Cd1 O3 C1 C2 178.3(4) . . . .
Cd1 O4 C1 O3 0.9(5) . . . .
Cd1 O4 C1 C2 -178.4(5) . . . .
Cd1 O6 C8 O5 4.6(7) 3_566 . . .
Cd1 O6 C8 O5 -174.0(4) 1_565 . . .
Cd1 O6 C8 C7 0.7(7) 1_565 . . .
Cd1 O6 C8 C7 179.3(3) 3_566 . . .
Cd1 O9 C15 O8 -4.4(10) 2_666 . . .
Cd1 O9 C15 C13 176.1(4) 2_666 . . .
O1 Cd1 O3 C1 -97.0(4) . . . .
O1 Cd1 O4 C1 80.5(3) . . . .
O2 Cd1 O3 C1 167.7(3) . . . .
O2 Cd1 O4 C1 -163.1(4) . . . .
O3 Cd1 O4 C1 -0.6(3) . . . .
O3 C1 C2 C3 4.7(8) . . . .
O3 C1 C2 C7 -175.3(5) . . . .
O4 Cd1 O3 C1 0.6(3) . . . .
O4 C1 C2 C3 -176.0(5) . . . .
O4 C1 C2 C7 4.0(8) . . . .
O6 Cd1 O3 C1 70.6(4) 1_545 . . .
O6 Cd1 O3 C1 -7.7(4) 3_566 . . .
O6 Cd1 O4 C1 173.4(4) 3_566 . . .
O6 Cd1 O4 C1 -111.2(4) 1_545 . . .
O7 C5 C6 C7 180.0(5) . . . .
O7 C9 C10 C11 -179.7(5) . . . .
O7 C9 C14 C13 -178.3(5) . . . .
O9 Cd1 O3 C1 176.1(4) 2_636 . . .
O9 Cd1 O4 C1 -6.1(4) 2_636 . . .
C1 C2 C3 C4 179.8(5) . . . .
C1 C2 C7 C6 -179.6(5) . . . .
C1 C2 C7 C8 -1.1(8) . . . .
C2 C3 C4 C5 -0.6(9) . . . .
C2 C7 C8 O5 -97.8(6) . . . .
C2 C7 C8 O6 87.1(6) . . . .
C3 C2 C7 C6 0.4(8) . . . .
C3 C2 C7 C8 178.9(5) . . . .
C3 C4 C5 O7 -180.0(5) . . . .
C3 C4 C5 C6 1.3(9) . . . .
C4 C5 C6 C7 -1.2(8) . . . .
C5 O7 C9 C10 66.0(8) . . . .
C5 O7 C9 C14 -115.8(6) . . . .
C5 C6 C7 C2 0.3(8) . . . .
C5 C6 C7 C8 -178.3(5) . . . .
C6 C7 C8 O5 80.7(6) . . . .
C6 C7 C8 O6 -94.3(6) . . . .
C7 C2 C3 C4 -0.2(9) . . . .
C9 O7 C5 C4 8.7(8) . . . .
C9 O7 C5 C6 -172.5(5) . . . .
C9 C10 C11 C12 -0.7(9) . . . .
C9 C10 C11 C16 177.0(6) . . . .
C10 C9 C14 C13 0.0(9) . . . .
C10 C11 C12 C13 -2.7(9) . . . .
C10 C11 C16 O10 -163.1(6) . . . .
C10 C11 C16 O11 12.9(8) . . . .
C11 C12 C13 C14 4.8(9) . . . .
C11 C12 C13 C15 -178.8(5) . . . .
C12 C11 C16 O10 14.6(9) . . . .
C12 C11 C16 O11 -169.4(6) . . . .
C12 C13 C14 C9 -3.5(9) . . . .
C12 C13 C15 O8 174.5(5) . . . .
C12 C13 C15 O9 -6.0(9) . . . .
C14 C9 C10 C11 2.0(9) . . . .
C14 C13 C15 O8 -9.1(8) . . . .
C14 C13 C15 O9 170.4(5) . . . .
C15 C13 C14 C9 -179.8(5) . . . .
C16 C11 C12 C13 179.6(5) . . . .
